data_7119178
loop_
_publ_author_name
'Jack Binns'
'Konstantin V. Kamenev'
'Katie E. R. Marriott'
'Garry J. McIntyre'
'Stephen A. Moggach'
'Mark Murrie'
'Simon Parsons'

_publ_section_title
;
 A non-topological mechanism for negative linear compressibility
;
_journal_name_full Chem.Commun.
_journal_page_first 7486
_journal_volume 52
_journal_year 2016
_chemical_absolute_configuration ad
_chemical_formula_moiety 'C12 H8 Co3 K1 O14,O4'
_chemical_formula_sum 'C12 H8 Co3 K O18'
_chemical_formula_weight 656.08
_chemical_name_systematic 'potassium cobalt (II) citrate, UTSA-16'
_space_group_IT_number 122
_symmetry_cell_setting tetragonal
_symmetry_space_group_name_Hall 'I -4 2bw'
_symmetry_space_group_name_H-M 'I -4 2 d'
_atom_sites_solution_hydrogens difmap
_atom_sites_solution_primary other
_audit_creation_date 14-07-21
_audit_creation_method CRYSTALS_ver_14.40
_audit_update_record
;
2016-05-13 deposited with the CCDC.
2016-05-13 downloaded from the CCDC.
;
_cell_angle_alpha 90
_cell_angle_beta 90
_cell_angle_gamma 90
_cell_formula_units_Z 8
_cell_length_a 13.0005(5)
_cell_length_b 13.0005(5)
_cell_length_c 30.2002(11)
_cell_measurement_reflns_used 4122
_cell_measurement_temperature 293
_cell_measurement_theta_max 25
_cell_measurement_theta_min 4
_cell_volume 5104.2(3)
_computing_cell_refinement 'Apex2 (Bruker AXS, 2006)'
_computing_data_collection 'Apex2 (Bruker AXS, 2006)'
_computing_data_reduction 'Apex2 (Bruker AXS, 2006)'
_computing_molecular_graphics 'CAMERON (Watkin et al., 1996)'
_computing_publication_material 'CRYSTALS (Betteridge et al., 2003)'
_computing_structure_refinement 'CRYSTALS (Betteridge et al., 2003)'
_computing_structure_solution 'USER DEFINED STRUCTURE SOLUTION'
_diffrn_ambient_temperature 293
_diffrn_measured_fraction_theta_full 0.784
_diffrn_measured_fraction_theta_max 0.739
_diffrn_measurement_device Area
_diffrn_measurement_device_type 'Bruker Kappa Apex2'
_diffrn_measurement_method \w
_diffrn_radiation_monochromator graphite
_diffrn_radiation_type 'Mo K\a'
_diffrn_radiation_wavelength 0.71073
_diffrn_reflns_av_R_equivalents 0.048
_diffrn_reflns_limit_h_max 13
_diffrn_reflns_limit_h_min -13
_diffrn_reflns_limit_k_max 8
_diffrn_reflns_limit_k_min -8
_diffrn_reflns_limit_l_max 34
_diffrn_reflns_limit_l_min -34
_diffrn_reflns_number 7155
_diffrn_reflns_theta_full 18.080
_diffrn_reflns_theta_max 24.107
_diffrn_reflns_theta_min 3.720
_diffrn_standards_interval_count .
_diffrn_standards_interval_time .
_diffrn_standards_number 0
_exptl_absorpt_coefficient_mu 2.164
_exptl_absorpt_correction_T_max 0.72
_exptl_absorpt_correction_T_min 0.43
_exptl_absorpt_correction_type multi-scan
_exptl_absorpt_process_details 'SADABS (Siemens, 1996)'
_exptl_crystal_colour purple
_exptl_crystal_density_diffrn 1.707
_exptl_crystal_density_method 'not measured'
_exptl_crystal_description octahedron
_exptl_crystal_F_000 2592
_exptl_crystal_size_max 0.450
_exptl_crystal_size_mid 0.150
_exptl_crystal_size_min 0.150
_refine_diff_density_max 1.14
_refine_diff_density_min -0.52
_refine_ls_abs_structure_details 'Flack (1983), 633 Friedel-pairs'
_refine_ls_abs_structure_Flack 0.07(5)
_refine_ls_extinction_method None
_refine_ls_goodness_of_fit_ref 0.9537
_refine_ls_hydrogen_treatment constr
_refine_ls_matrix_type full
_refine_ls_number_parameters 149
_refine_ls_number_reflns 1282
_refine_ls_number_restraints 101
_refine_ls_R_factor_all 0.0866
_refine_ls_R_factor_gt 0.0576
_refine_ls_shift/su_max 0.0015751
_refine_ls_shift/su_mean 0.0000722
_refine_ls_structure_factor_coef Fsqd
_refine_ls_weighting_details
;
 Method, part 1, Chebychev polynomial, (Watkin, 1994, Prince, 1982) 
 [weight] = 1.0/[A~0~*T~0~(x)+A~1~*T~1~(x) ... +A~n-1~]*T~n-1~(x)] 
 where A~i~ are the Chebychev coefficients listed below and x= Fcalc/Fmax 
 Method = Robust Weighting (Prince, 1982) 
 W = [weight] * [1-(deltaF/6*sigmaF)^2^]^2^ 
 A~i~ are: 
 18.6 29.7 17.5 6.83 1.60 
;
_refine_ls_weighting_scheme calc
_refine_ls_wR_factor_all 0.3531
_refine_ls_wR_factor_gt 0.1485
_refine_ls_wR_factor_ref 0.1485
_reflns_limit_h_max 8
_reflns_limit_h_min -8
_reflns_limit_k_max 13
_reflns_limit_k_min 0
_reflns_limit_l_max 34
_reflns_limit_l_min 0
_reflns_number_gt 1282
_reflns_number_total 1476
_reflns_threshold_expression I>2.0\s(I)
_oxford_diffrn_Wilson_B_factor 0.00
_oxford_diffrn_Wilson_scale 0.00
_oxford_refine_ls_r_factor_ref 0.0576
_oxford_refine_ls_scale 0.06335(4)
_oxford_reflns_number_all 1473
_oxford_reflns_threshold_expression_ref I>2.0\s(I)
_oxford_structure_analysis_title 'UTSA16 in I-42d'
_cod_data_source_file c6cc02489k2.cif
_cod_data_source_block SP3064_3kbar
_cod_depositor_comments
;
The following automatic conversions were performed:

'_atom_sites_solution_primary' value 'Other' changed to 'other'
according to the built-in table from CIF Core dictionary named
'cif_core.dic' version 2.4.1 from 2010-06-29.

Automatic conversion script
Id: cif_fix_values 4624 2016-04-14 12:54:50Z antanas 
;
_cod_original_sg_symbol_H-M 'I -4 2 d '
_cod_original_formula_sum 'C12 H8 Co3 K1 O18'
_cod_database_code 7119178

loop_
_symmetry_equiv_pos_as_xyz
x,y,z
x+1/2,y+1/2,z+1/2
y,-x,-z
y+1/2,-x+1/2,-z+1/2
-x,-y,z
-x+1/2,-y+1/2,z+1/2
-y,x,-z
-y+1/2,x+1/2,-z+1/2
-x+1/2,y,-z+3/4
-x+1,y+1/2,-z+5/4
-y+1/2,-x,z+3/4
-y+1,-x+1/2,z+5/4
x+1/2,-y,-z+3/4
x+1,-y+1/2,-z+5/4
y+1/2,x,z+3/4
y+1,x+1/2,z+5/4

loop_
_atom_site_label
_atom_site_type_symbol
_atom_site_fract_x
_atom_site_fract_y
_atom_site_fract_z
_atom_site_U_iso_or_equiv
_atom_site_occupancy
_atom_site_adp_type
_atom_site_refinement_flags_posn
_atom_site_refinement_flags_adp
_atom_site_refinement_flags_occupancy
_atom_site_disorder_assembly
_atom_site_disorder_group
_atom_site_attached_hydrogens
Co1 Co 0.89540(11) 0.95131(11) 0.45964(3) 0.0203 1.0000 Uani . . . . . .
Co2 Co 1.0000 1.0000 0.30781(5) 0.0275 1.0000 Uani S T . . . .
K1 K 0.7500 0.8369(3) 0.3750 0.0436 1.0000 Uani S T . . . .
C1 C 1.1065(8) 0.9159(8) 0.3783(3) 0.0205 1.0000 Uani . U . . . .
C2 C 1.1502(9) 0.8328(9) 0.4082(3) 0.0284 1.0000 Uani . U . . . .
C3 C 1.0771(8) 0.8090(8) 0.4483(3) 0.0244 1.0000 Uani . U . . . .
C4 C 1.1400(9) 0.7335(9) 0.4767(3) 0.0269 1.0000 Uani . U . . . .
C5 C 1.0801(8) 0.6841(9) 0.5135(2) 0.0205 1.0000 Uani . U . . . .
C6 C 0.9785(9) 0.7557(9) 0.4314(3) 0.0280 1.0000 Uani . U . . . .
O1 O 1.1096(6) 1.0093(6) 0.39071(16) 0.0255 1.0000 Uani . U . . . .
O2 O 1.0697(6) 0.8893(6) 0.34092(18) 0.0303 1.0000 Uani . U . . . .
O3 O 1.0543(6) 0.9011(5) 0.47128(16) 0.0242 1.0000 Uani . U . . . .
O4 O 0.8952(6) 0.8011(6) 0.43768(19) 0.0240 1.0000 Uani . U . . . .
O5 O 0.9907(8) 0.6714(7) 0.4144(3) 0.0550 1.0000 Uani . U . . . .
O6 O 1.0373(6) 0.7368(6) 0.54193(18) 0.0327 1.0000 Uani . U . . . .
O7 O 1.0753(7) 0.5848(6) 0.5143(2) 0.0417 1.0000 Uani . U . . . .
O8 O 1.3097(19) 0.623(2) 0.5825(8) 0.176(9) 1.0000 Uiso . . . . . .
O9 O 1.178(2) 0.453(3) 0.4493(9) 0.1128 0.54(2) Uiso . . P . . .
O10 O 1.097(3) 0.490(3) 0.4298(10) 0.1180 0.46(2) Uiso . . P . . .
H21 H 1.2171 0.8561 0.4192 0.0284 1.0000 Uiso R . . . . .
H22 H 1.1581 0.7701 0.3916 0.0278 1.0000 Uiso R . . . . .
H41 H 1.1946 0.7726 0.4899 0.0280 1.0000 Uiso R . . . . .
H42 H 1.1697 0.6810 0.4586 0.0281 1.0000 Uiso R . . . . .

loop_
_atom_site_aniso_label
_atom_site_aniso_U_11
_atom_site_aniso_U_22
_atom_site_aniso_U_33
_atom_site_aniso_U_23
_atom_site_aniso_U_13
_atom_site_aniso_U_12
Co1 0.0210(8) 0.0228(8) 0.0172(5) 0.0002(5) -0.0003(4) -0.0007(8)
Co2 0.0229(13) 0.0402(14) 0.0194(8) 0.0000 0.0000 -0.0018(12)
K1 0.046(3) 0.044(3) 0.0414(17) 0.0000 -0.0193(15) 0.0000
C1 0.006(5) 0.028(3) 0.028(3) 0.002(2) 0.000(3) -0.003(5)
C2 0.031(5) 0.035(5) 0.020(3) 0.003(3) 0.003(3) 0.005(5)
C3 0.025(4) 0.026(4) 0.022(4) 0.001(2) 0.002(2) 0.005(3)
C4 0.034(6) 0.026(5) 0.021(3) 0.003(3) 0.002(3) 0.005(4)
C5 0.017(6) 0.022(3) 0.023(4) 0.002(2) -0.004(3) 0.003(4)
C6 0.030(3) 0.034(5) 0.020(4) -0.007(3) 0.001(3) 0.003(3)
O1 0.026(4) 0.028(3) 0.022(3) 0.004(2) 0.002(2) -0.010(4)
O2 0.037(5) 0.031(4) 0.023(2) -0.004(2) -0.001(2) 0.008(4)
O3 0.033(4) 0.024(3) 0.016(2) 0.002(2) 0.001(2) -0.002(4)
O4 0.026(3) 0.019(4) 0.027(3) -0.006(2) -0.004(3) -0.003(4)
O5 0.036(6) 0.047(5) 0.082(5) -0.034(4) -0.011(5) 0.013(5)
O6 0.047(5) 0.025(4) 0.026(3) -0.001(2) 0.008(3) 0.001(4)
O7 0.071(6) 0.022(3) 0.032(3) 0.002(3) 0.017(3) 0.003(4)

loop_
_atom_type_symbol
_atom_type_scat_dispersion_real
_atom_type_scat_dispersion_imag
_atom_type_scat_Cromer_Mann_a1
_atom_type_scat_Cromer_Mann_b1
_atom_type_scat_Cromer_Mann_a2
_atom_type_scat_Cromer_Mann_b2
_atom_type_scat_Cromer_Mann_a3
_atom_type_scat_Cromer_Mann_b3
_atom_type_scat_Cromer_Mann_a4
_atom_type_scat_Cromer_Mann_b4
_atom_type_scat_Cromer_Mann_c
_atom_type_scat_source
C 0.0033 0.0016 2.3100 20.8439 1.0200 10.2075 1.5886 0.5687 0.8650 51.6512 0.2156 'International Tables Vol C 4.2.6.8 and 6.1.1.4'
H 0.0000 0.0000 0.4930 10.5109 0.3229 26.1257 0.1402 3.1424 0.0408 57.7998 0.0030 'International Tables Vol C 4.2.6.8 and 6.1.1.4'
O 0.0106 0.0060 3.0485 13.2771 2.2868 5.7011 1.5463 0.3239 0.8670 32.9089 0.2508 'International Tables Vol C 4.2.6.8 and 6.1.1.4'
K 0.2009 0.2494 8.2186 12.7949 7.4398 0.7748 1.0519 213.1870 0.8659 41.6841 1.4228 'International Tables Vol C 4.2.6.8 and 6.1.1.4'
Co 0.3494 0.9721 12.2841 4.2791 7.3409 0.2784 4.0034 13.5359 2.3488 71.1692 1.0118 'International Tables Vol C 4.2.6.8 and 6.1.1.4'

loop_
_geom_angle_atom_site_label_1
_geom_angle_site_symmetry_1
_geom_angle_atom_site_label_2
_geom_angle_site_symmetry_2
_geom_angle_atom_site_label_3
_geom_angle_site_symmetry_3
_geom_angle
_geom_angle_publ_flag
O1 5_775 Co1 . O3 3_576 168.2(3) yes
O1 5_775 Co1 . O6 3_576 86.0(3) yes
O3 3_576 Co1 . O6 3_576 93.5(2) yes
O1 5_775 Co1 . O3 5_775 87.3(2) yes
O3 3_576 Co1 . O3 5_775 81.4(2) yes
O6 3_576 Co1 . O3 5_775 104.7(3) yes
O1 5_775 Co1 . Co1 5_775 85.8(2) yes
O3 3_576 Co1 . Co1 5_775 89.0(2) yes
O6 3_576 Co1 . Co1 5_775 150.9(2) yes
O3 5_775 Co1 . Co1 5_775 47.0(2) yes
O1 5_775 Co1 . Co1 3_576 126.3(2) yes
O3 3_576 Co1 . Co1 3_576 42.3(2) yes
O6 3_576 Co1 . Co1 3_576 101.4(2) yes
O3 5_775 Co1 . Co1 3_576 39.15(14) yes
Co1 5_775 Co1 . Co1 3_576 62.34(2) yes
O1 5_775 Co1 . Co1 7_756 143.6(2) yes
O3 3_576 Co1 . Co1 7_756 38.45(19) yes
O6 3_576 Co1 . Co1 7_756 130.42(17) yes
O3 5_775 Co1 . Co1 7_756 83.39(17) yes
Co1 5_775 Co1 . Co1 7_756 62.34(2) yes
O1 5_775 Co1 . O3 . 104.8(2) yes
O3 3_576 Co1 . O3 . 78.2(2) yes
O6 3_576 Co1 . O3 . 164.5(3) yes
O3 5_775 Co1 . O3 . 87.2(3) yes
Co1 5_775 Co1 . O3 . 43.31(18) yes
O1 5_775 Co1 . O4 . 85.1(3) yes
O3 3_576 Co1 . O4 . 106.7(3) yes
O6 3_576 Co1 . O4 . 93.4(3) yes
O3 5_775 Co1 . O4 . 159.8(3) yes
Co1 5_775 Co1 . O4 . 113.6(2) yes
Co1 3_576 Co1 . Co1 7_756 55.31(4) yes
Co1 3_576 Co1 . O3 . 81.43(16) yes
Co1 7_756 Co1 . O3 . 39.81(13) yes
Co1 3_576 Co1 . O4 . 145.78(18) yes
Co1 7_756 Co1 . O4 . 91.7(2) yes
O3 . Co1 . O4 . 76.8(3) yes
O7 15_554 Co2 . O7 11_674 96.6(5) yes
O7 15_554 Co2 . O2 5_775 103.4(3) yes
O7 11_674 Co2 . O2 5_775 116.3(3) yes
O7 15_554 Co2 . O2 . 116.3(3) yes
O7 11_674 Co2 . O2 . 103.4(3) yes
O2 5_775 Co2 . O2 . 119.1(4) yes
C2 . C1 . O1 . 119.6(8) yes
C2 . C1 . O2 . 118.3(9) yes
O1 . C1 . O2 . 122.1(9) yes
C1 . C2 . C3 . 111.8(9) yes
C1 . C2 . H21 . 108.2 no
C3 . C2 . H21 . 109.7 no
C1 . C2 . H22 . 109.6 no
C3 . C2 . H22 . 107.4 no
H21 . C2 . H22 . 110.1 no
C2 . C3 . C4 . 103.5(8) yes
C2 . C3 . C6 . 109.6(7) yes
C4 . C3 . C6 . 109.8(9) yes
C2 . C3 . O3 . 109.8(8) yes
C4 . C3 . O3 . 112.2(7) yes
C6 . C3 . O3 . 111.6(9) yes
C3 . C4 . C5 . 114.1(9) yes
C3 . C4 . H41 . 106.6 no
C5 . C4 . H41 . 107.7 no
C3 . C4 . H42 . 110.6 no
C5 . C4 . H42 . 109.1 no
H41 . C4 . H42 . 108.5 no
C4 . C5 . O6 . 120.9(11) yes
C4 . C5 . O7 . 117.8(9) yes
O6 . C5 . O7 . 121.3(8) yes
C3 . C6 . O4 . 117.3(9) yes
C3 . C6 . O5 . 115.7(10) yes
O4 . C6 . O5 . 127.0(11) yes
Co1 5_775 O1 . C1 . 120.8(5) yes
Co2 . O2 . C1 . 115.1(7) yes
Co1 . O3 . Co1 7_756 97.9(3) yes
Co1 . O3 . C3 . 111.7(6) yes
Co1 7_756 O3 . C3 . 117.8(5) yes
Co1 . O3 . Co1 5_775 89.7(3) yes
Co1 7_756 O3 . Co1 5_775 102.4(3) yes
C3 . O3 . Co1 5_775 129.7(5) yes
Co1 . O4 . C6 . 119.7(7) yes
Co1 7_756 O6 . C5 . 120.4(7) yes
Co2 12_664 O7 . C5 . 126.4(6) yes

loop_
_geom_bond_atom_site_label_1
_geom_bond_site_symmetry_1
_geom_bond_atom_site_label_2
_geom_bond_site_symmetry_2
_geom_bond_distance
_geom_bond_publ_flag
Co1 . O1 5_775 2.145(5) yes
Co1 . O3 3_576 2.089(5) yes
Co1 . O6 3_576 2.068(8) yes
Co1 . O3 5_775 2.058(7) yes
Co1 . Co1 5_775 3.000(3) yes
Co1 . Co1 3_576 3.2316(19) yes
Co1 . Co1 7_756 3.2316(19) yes
Co1 . O3 . 2.195(7) yes
Co1 . O4 . 2.062(7) yes
Co2 . O7 15_554 1.976(7) yes
Co2 . O7 11_674 1.976(7) yes
Co2 . O2 5_775 1.972(7) yes
Co2 . O2 . 1.972(7) yes
C1 . C2 . 1.517(14) yes
C1 . O1 . 1.272(13) yes
C1 . O2 . 1.274(11) yes
C2 . C3 . 1.571(13) yes
C2 . H21 . 0.980 no
C2 . H22 . 0.961 no
C3 . C4 . 1.540(14) yes
C3 . C6 . 1.544(15) yes
C3 . O3 . 1.415(12) yes
C4 . C5 . 1.500(14) yes
C4 . H41 . 0.959 no
C4 . H42 . 0.955 no
C5 . O6 . 1.232(12) yes
C5 . O7 . 1.293(15) yes
C6 . O4 . 1.248(13) yes
C6 . O5 . 1.221(14) yes
